data_1559664
loop_
_publ_author_name
'Restle, Tassilo M. F.'
'Deringer, Volker L.'
'Meyer, Jan'
'Raudaschl-Sieber, Gabriele'
'F\"assler, Thomas F'

_publ_section_title
;
 Supertetrahedral polyanionic network in the first lithium phosphidoindate
 Li<sub>3</sub>InP<sub>2</sub> - structural similarity to
 Li<sub>2</sub>SiP<sub>2</sub> and Li<sub>2</sub>GeP<sub>2</sub> and
 dissimilarity to Li<sub>3</sub>AlP<sub>2</sub> and
 Li<sub>3</sub>GaP<sub>2</sub>.
;
_journal_issue 4
_journal_name_full 'Chemical science'
_journal_page_first 1278
_journal_page_last 1285
_journal_paper_doi 10.1039/d0sc05851c
_journal_volume 12
_journal_year 2020
_chemical_formula_moiety 'In1 P2, 3(Li)'
_chemical_formula_sum 'In Li3 P2'
_chemical_formula_weight 197.59
_space_group_crystal_system tetragonal
_space_group_IT_number 142
_space_group_name_Hall '-I 4bd 2c'
_space_group_name_H-M_alt 'I 41/a c d :2'
_atom_sites_solution_primary direct
_atom_sites_solution_secondary difmap
_audit_creation_method SHELXL-2014/7
_audit_update_record
;
2020-08-31 deposited with the CCDC.	2020-11-26 downloaded from the CCDC.
;
_cell_angle_alpha 90
_cell_angle_beta 90
_cell_angle_gamma 90
_cell_formula_units_Z 32
_cell_length_a 12.0065(3)
_cell_length_b 12.0065(3)
_cell_length_c 23.9165(7)
_cell_measurement_reflns_used 67179
_cell_measurement_temperature 150(2)
_cell_measurement_theta_max 42.885
_cell_measurement_theta_min 2.94
_cell_volume 3447.71(16)
_computing_cell_refinement 'STOE X-AREA 1.76'
_computing_data_collection 'STOE X-AREA 1.76'
_computing_data_reduction 'STOE X-AREA 1.76'
_computing_molecular_graphics 'DIAMOND 3.2k'
_computing_structure_refinement SHELXL-2014/7
_computing_structure_solution SHELXS-86
_diffrn_ambient_temperature 150(2)
_diffrn_detector Pilatus300K
_diffrn_detector_area_resol_mean 5.81
_diffrn_measured_fraction_theta_full 1.000
_diffrn_measured_fraction_theta_max 1.000
_diffrn_measurement_device_type 'STOE StadiVari'
_diffrn_measurement_method '\w scans'
_diffrn_radiation_collimation '0.6 mm diameter'
_diffrn_radiation_monochromator 'Graded multilayer mirror'
_diffrn_radiation_type MoK\a
_diffrn_radiation_wavelength 0.71073
_diffrn_reflns_av_R_equivalents 0.0289
_diffrn_reflns_av_unetI/netI 0.0099
_diffrn_reflns_Laue_measured_fraction_full 1.000
_diffrn_reflns_Laue_measured_fraction_max 1.000
_diffrn_reflns_limit_h_max 19
_diffrn_reflns_limit_h_min -16
_diffrn_reflns_limit_k_max 19
_diffrn_reflns_limit_k_min -19
_diffrn_reflns_limit_l_max 36
_diffrn_reflns_limit_l_min -38
_diffrn_reflns_number 39481
_diffrn_reflns_point_group_measured_fraction_full 1.000
_diffrn_reflns_point_group_measured_fraction_max 1.000
_diffrn_reflns_theta_full 25.242
_diffrn_reflns_theta_max 34.995
_diffrn_reflns_theta_min 2.943
_diffrn_source 'Genix 3D HF Mo'
_diffrn_source_current 1.000
_diffrn_source_power 0.050
_diffrn_source_voltage 50
_exptl_absorpt_coefficient_mu 5.993
_exptl_absorpt_correction_T_max 1.0
_exptl_absorpt_correction_T_min 0.749
_exptl_absorpt_correction_type empirical
_exptl_absorpt_process_details 'STOE X-AREA 1.76'
_exptl_crystal_colour red
_exptl_crystal_density_diffrn 3.045
_exptl_crystal_description block
_exptl_crystal_F_000 2816
_exptl_crystal_size_max 0.1
_exptl_crystal_size_mid 0.1
_exptl_crystal_size_min 0.05
_refine_diff_density_max 0.427
_refine_diff_density_min -0.818
_refine_diff_density_rms 0.132
_refine_ls_extinction_method none
_refine_ls_goodness_of_fit_ref 1.023
_refine_ls_hydrogen_treatment undef
_refine_ls_matrix_type full
_refine_ls_number_parameters 56
_refine_ls_number_reflns 1905
_refine_ls_number_restraints 0
_refine_ls_restrained_S_all 1.023
_refine_ls_R_factor_all 0.0212
_refine_ls_R_factor_gt 0.0143
_refine_ls_shift/su_max 0.003
_refine_ls_shift/su_mean 0.000
_refine_ls_structure_factor_coef Fsqd
_refine_ls_weighting_details 'w=1/[\s^2^(Fo^2^)+(0.0185P)^2^] where P=(Fo^2^+2Fc^2^)/3'
_refine_ls_weighting_scheme calc
_refine_ls_wR_factor_gt 0.0302
_refine_ls_wR_factor_ref 0.0316
_reflns_number_gt 1577
_reflns_number_total 1905
_reflns_threshold_expression 'I > 2\s(I)'
_cod_data_source_file d0sc05851c2.cif
_cod_data_source_block JMTR-03
_cod_depositor_comments
;Adding full bibliography for 1559664.cif.

 Adding full bibliography for 1559664.cif.
;
_cod_original_cell_volume 3447.7(2)
_cod_original_sg_symbol_H-M 'I 41/a c d'
_cod_database_code 1559664
_shelx_shelxl_version_number 2014/7
_shelx_space_group_comment
;
The symmetry employed for this shelxl refinement is uniquely defined
by the following loop, which should always be used as a source of
symmetry information in preference to the above space-group names.
They are only intended as comments.
;

loop_
_space_group_symop_operation_xyz
'x, y, z'
'-x+1/2, -y, z+1/2'
'-y+1/4, x+3/4, z+1/4'
'y+1/4, -x+1/4, z+3/4'
'-x+1/2, y, -z'
'x, -y, -z+1/2'
'y+1/4, x+3/4, -z+3/4'
'-y+1/4, -x+1/4, -z+1/4'
'x+1/2, y+1/2, z+1/2'
'-x+1, -y+1/2, z+1'
'-y+3/4, x+5/4, z+3/4'
'y+3/4, -x+3/4, z+5/4'
'-x+1, y+1/2, -z+1/2'
'x+1/2, -y+1/2, -z+1'
'y+3/4, x+5/4, -z+5/4'
'-y+3/4, -x+3/4, -z+3/4'
'-x, -y, -z'
'x-1/2, y, -z-1/2'
'y-1/4, -x-3/4, -z-1/4'
'-y-1/4, x-1/4, -z-3/4'
'x-1/2, -y, z'
'-x, y, z-1/2'
'-y-1/4, -x-3/4, z-3/4'
'y-1/4, x-1/4, z-1/4'
'-x+1/2, -y+1/2, -z+1/2'
'x, y+1/2, -z'
'y+1/4, -x-1/4, -z+1/4'
'-y+1/4, x+1/4, -z-1/4'
'x, -y+1/2, z+1/2'
'-x+1/2, y+1/2, z'
'-y+1/4, -x-1/4, z-1/4'
'y+1/4, x+1/4, z+1/4'

loop_
_atom_site_label
_atom_site_type_symbol
_atom_site_fract_x
_atom_site_fract_y
_atom_site_fract_z
_atom_site_U_iso_or_equiv
_atom_site_adp_type
_atom_site_occupancy
_atom_site_site_symmetry_order
_atom_site_calc_flag
_atom_site_refinement_flags_posn
_atom_site_refinement_flags_adp
_atom_site_refinement_flags_occupancy
_atom_site_disorder_assembly
_atom_site_disorder_group
In1 In 0.11730(2) 0.12523(2) 0.31365(2) 0.00578(3) Uani 1 1 d . . . . .
P1 P 0.0000 0.2500 0.00065(2) 0.00610(8) Uani 1 2 d S T P . .
P2 P 0.23884(3) 0.0000 0.2500 0.00597(8) Uani 1 2 d S T P . .
P3 P 0.25031(2) 0.25604(2) 0.12516(2) 0.00613(6) Uani 1 1 d . . . . .
Li1 Li 0.12792(17) 0.37198(19) 0.06150(11) 0.0143(5) Uani 1 1 d . . . . .
Li2 Li 0.11787(17) 0.12499(19) 0.06509(12) 0.0118(5) Uani 1 1 d . . . . .
Li3 Li 0.3635(2) 0.12116(17) 0.19053(9) 0.0111(4) Uani 1 1 d . . . . .

loop_
_atom_site_aniso_label
_atom_site_aniso_U_11
_atom_site_aniso_U_22
_atom_site_aniso_U_33
_atom_site_aniso_U_23
_atom_site_aniso_U_13
_atom_site_aniso_U_12
In1 0.00608(4) 0.00592(4) 0.00532(4) -0.00009(3) 0.00006(3) 0.00011(4)
P1 0.00663(19) 0.00623(19) 0.00544(18) 0.000 0.000 0.00085(12)
P2 0.00587(17) 0.00649(19) 0.00557(18) -0.00066(12) 0.000 0.000
P3 0.00606(14) 0.00651(13) 0.00584(13) -0.00063(9) 0.00000(9) -0.00002(9)
Li1 0.0132(11) 0.0161(12) 0.0138(12) 0.0003(10) -0.0035(10) -0.0004(12)
Li2 0.0094(10) 0.0143(11) 0.0117(11) 0.0000(9) -0.0003(8) 0.0021(11)
Li3 0.0127(9) 0.0093(9) 0.0113(10) 0.0019(9) -0.0014(8) -0.0018(10)

loop_
_atom_type_symbol
_atom_type_description
_atom_type_scat_dispersion_real
_atom_type_scat_dispersion_imag
_atom_type_scat_source
Li Li -0.0003 0.0001 'International Tables Vol C Tables 4.2.6.8 and 6.1.1.4'
P P 0.1023 0.0942 'International Tables Vol C Tables 4.2.6.8 and 6.1.1.4'
In In -0.7276 1.3100 'International Tables Vol C Tables 4.2.6.8 and 6.1.1.4'

loop_
_geom_angle_atom_site_label_1
_geom_angle_atom_site_label_2
_geom_angle_atom_site_label_3
_geom_angle
_geom_angle_site_symmetry_1
_geom_angle_site_symmetry_3
_geom_angle_publ_flag
P1 In1 P3 111.542(7) 15_444 3_545 ?
P1 In1 P3 110.740(7) 15_444 25 ?
P3 In1 P3 110.580(6) 3_545 25 ?
P1 In1 P2 107.203(9) 15_444 . ?
P3 In1 P2 108.804(8) 3_545 . ?
P3 In1 P2 107.820(10) 25 . ?
P1 In1 Li3 130.52(5) 15_444 3_545 ?
P3 In1 Li3 55.11(4) 3_545 3_545 ?
P3 In1 Li3 55.49(4) 25 3_545 ?
P2 In1 Li3 122.27(5) . 3_545 ?
P1 In1 Li3 56.05(4) 15_444 18_556 ?
P3 In1 Li3 55.50(4) 3_545 18_556 ?
P3 In1 Li3 129.86(4) 25 18_556 ?
P2 In1 Li3 122.31(4) . 18_556 ?
Li3 In1 Li3 94.44(5) 3_545 18_556 ?
P1 In1 Li3 55.97(4) 15_444 25 ?
P3 In1 Li3 130.07(5) 3_545 25 ?
P3 In1 Li3 54.78(4) 25 25 ?
P2 In1 Li3 121.12(5) . 25 ?
Li3 In1 Li3 94.33(7) 3_545 25 ?
Li3 In1 Li3 95.19(7) 18_556 25 ?
P1 In1 Li2 53.30(4) 15_444 8 ?
P3 In1 Li2 127.22(4) 3_545 8 ?
P3 In1 Li2 122.12(4) 25 8 ?
P2 In1 Li2 53.94(4) . 8 ?
Li3 In1 Li2 175.53(6) 3_545 8 ?
Li3 In1 Li2 89.87(6) 18_556 8 ?
Li3 In1 Li2 86.46(6) 25 8 ?
P1 In1 Li2 127.32(5) 15_444 3_545 ?
P3 In1 Li2 55.09(5) 3_545 3_545 ?
P3 In1 Li2 121.72(5) 25 3_545 ?
P2 In1 Li2 53.81(5) . 3_545 ?
Li3 In1 Li2 86.62(7) 3_545 3_545 ?
Li3 In1 Li2 90.82(6) 18_556 3_545 ?
Li3 In1 Li2 173.83(7) 25 3_545 ?
Li2 In1 Li2 92.13(6) 8 3_545 ?
P1 In1 Li1 123.07(4) 15_444 23_666 ?
P3 In1 Li1 125.34(4) 3_545 23_666 ?
P3 In1 Li1 53.27(5) 25 23_666 ?
P2 In1 Li1 54.55(5) . 23_666 ?
Li3 In1 Li1 88.30(6) 3_545 23_666 ?
Li3 In1 Li1 176.76(7) 18_556 23_666 ?
Li3 In1 Li1 86.33(6) 25 23_666 ?
Li2 In1 Li1 87.36(7) 8 23_666 ?
Li2 In1 Li1 87.61(6) 3_545 23_666 ?
In1 P1 In1 106.412(15) 15_444 8 ?
In1 P1 Li1 112.01(5) 15_444 . ?
In1 P1 Li1 107.62(5) 8 . ?
In1 P1 Li1 107.62(5) 15_444 10_454 ?
In1 P1 Li1 112.01(5) 8 10_454 ?
Li1 P1 Li1 111.12(12) . 10_454 ?
In1 P1 Li2 177.24(5) 15_444 . ?
In1 P1 Li2 73.62(6) 8 . ?
Li1 P1 Li2 70.44(6) . . ?
Li1 P1 Li2 69.99(6) 10_454 . ?
In1 P1 Li2 73.63(6) 15_444 10_454 ?
In1 P1 Li2 177.24(5) 8 10_454 ?
Li1 P1 Li2 69.99(6) . 10_454 ?
Li1 P1 Li2 70.44(6) 10_454 10_454 ?
Li2 P1 Li2 106.48(12) . 10_454 ?
In1 P1 Li3 71.13(5) 15_444 24 ?
In1 P1 Li3 71.28(4) 8 24 ?
Li1 P1 Li3 176.84(8) . 24 ?
Li1 P1 Li3 67.04(8) 10_454 24 ?
Li2 P1 Li3 106.41(8) . 24 ?
Li2 P1 Li3 111.18(6) 10_454 24 ?
In1 P1 Li3 71.28(4) 15_444 31_565 ?
In1 P1 Li3 71.13(5) 8 31_565 ?
Li1 P1 Li3 67.04(8) . 31_565 ?
Li1 P1 Li3 176.84(8) 10_454 31_565 ?
Li2 P1 Li3 111.18(6) . 31_565 ?
Li2 P1 Li3 106.41(8) 10_454 31_565 ?
Li3 P1 Li3 114.93(11) 24 31_565 ?
Li3 P2 Li3 107.34(9) . 6 ?
Li3 P2 In1 109.30(5) . . ?
Li3 P2 In1 109.71(5) 6 . ?
Li3 P2 In1 109.71(5) . 6 ?
Li3 P2 In1 109.30(5) 6 6 ?
In1 P2 In1 111.409(15) . 6 ?
Li3 P2 Li2 175.26(7) . 3_545 ?
Li3 P2 Li2 67.92(8) 6 3_545 ?
In1 P2 Li2 72.97(5) . 3_545 ?
In1 P2 Li2 72.70(6) 6 3_545 ?
Li3 P2 Li2 67.92(8) . 8 ?
Li3 P2 Li2 175.26(7) 6 8 ?
In1 P2 Li2 72.70(6) . 8 ?
In1 P2 Li2 72.97(5) 6 8 ?
Li2 P2 Li2 116.82(10) 3_545 8 ?
Li3 P2 Li1 67.83(7) . 23_666 ?
Li3 P2 Li1 68.56(6) 6 23_666 ?
In1 P2 Li1 73.12(5) . 23_666 ?
In1 P2 Li1 175.47(5) 6 23_666 ?
Li2 P2 Li1 109.48(6) 3_545 23_666 ?
Li2 P2 Li1 108.86(5) 8 23_666 ?
Li3 P2 Li1 68.56(6) . 20_656 ?
Li3 P2 Li1 67.82(7) 6 20_656 ?
In1 P2 Li1 175.47(5) . 20_656 ?
In1 P2 Li1 73.12(5) 6 20_656 ?
Li2 P2 Li1 108.86(5) 3_545 20_656 ?
Li2 P2 Li1 109.48(6) 8 20_656 ?
Li1 P2 Li1 102.35(10) 23_666 20_656 ?
Li1 P3 Li2 108.35(7) . 8 ?
Li1 P3 In1 108.13(6) . 4_554 ?
Li2 P3 In1 109.17(5) 8 4_554 ?
Li1 P3 In1 113.17(5) . 25 ?
Li2 P3 In1 111.49(6) 8 25 ?
In1 P3 In1 106.417(11) 4_554 25 ?
Li1 P3 Li1 72.44(10) . 15_444 ?
Li2 P3 Li1 69.75(7) 8 15_444 ?
In1 P3 Li1 178.92(5) 4_554 15_444 ?
In1 P3 Li1 74.07(5) 25 15_444 ?
Li1 P3 Li3 174.72(9) . . ?
Li2 P3 Li3 67.22(8) 8 . ?
In1 P3 Li3 71.58(5) 4_554 . ?
In1 P3 Li3 71.68(5) 25 . ?
Li1 P3 Li3 107.78(7) 15_444 . ?
Li1 P3 Li3 68.69(7) . 27_565 ?
Li2 P3 Li3 176.91(8) 8 27_565 ?
In1 P3 Li3 71.46(6) 4_554 27_565 ?
In1 P3 Li3 70.94(4) 25 27_565 ?
Li1 P3 Li3 109.62(7) 15_444 27_565 ?
Li3 P3 Li3 115.70(11) . 27_565 ?
Li1 P3 Li2 69.72(7) . . ?
Li2 P3 Li2 66.74(10) 8 . ?
In1 P3 Li2 72.46(5) 4_554 . ?
In1 P3 Li2 177.10(5) 25 . ?
Li1 P3 Li2 107.00(7) 15_444 . ?
Li3 P3 Li2 105.42(7) . . ?
Li3 P3 Li2 110.91(6) 27_565 . ?
P3 Li1 P1 111.93(8) . . ?
P3 Li1 P3 107.51(10) . 15_444 ?
P1 Li1 P3 109.25(7) . 15_444 ?
P3 Li1 P2 110.93(7) . 27_565 ?
P1 Li1 P2 111.90(10) . 27_565 ?
P3 Li1 P2 104.98(8) 15_444 27_565 ?
P3 Li1 Li3 129.12(10) . 31_565 ?
P1 Li1 Li3 58.14(8) . 31_565 ?
P3 Li1 Li3 123.09(10) 15_444 31_565 ?
P2 Li1 Li3 53.79(8) 27_565 31_565 ?
P3 Li1 Li3 57.57(7) . 27_565 ?
P1 Li1 Li3 128.34(11) . 27_565 ?
P3 Li1 Li3 122.27(10) 15_444 27_565 ?
P2 Li1 Li3 53.45(7) 27_565 27_565 ?
Li3 Li1 Li3 88.63(9) 31_565 27_565 ?
P3 Li1 Li2 124.69(11) . 10_454 ?
P1 Li1 Li2 55.03(6) . 10_454 ?
P3 Li1 Li2 54.23(7) 15_444 10_454 ?
P2 Li1 Li2 123.92(11) 27_565 10_454 ?
Li3 Li1 Li2 91.84(10) 31_565 10_454 ?
Li3 Li1 Li2 175.81(14) 27_565 10_454 ?
P3 Li1 Li2 57.13(7) . . ?
P1 Li1 Li2 54.81(6) . . ?
P3 Li1 Li2 123.38(11) 15_444 . ?
P2 Li1 Li2 131.64(12) 27_565 . ?
Li3 Li1 Li2 95.12(13) 31_565 . ?
Li3 Li1 Li2 95.78(11) 27_565 . ?
Li2 Li1 Li2 88.33(8) 10_454 . ?
P3 Li1 Li1 54.95(7) . 15_444 ?
P1 Li1 Li1 124.37(6) . 15_444 ?
P3 Li1 Li1 52.61(7) 15_444 15_444 ?
P2 Li1 Li1 123.35(6) 27_565 15_444 ?
Li3 Li1 Li1 175.07(14) 31_565 15_444 ?
Li3 Li1 Li1 92.21(9) 27_565 15_444 ?
Li2 Li1 Li1 86.97(11) 10_454 15_444 ?
Li2 Li1 Li1 89.63(10) . 15_444 ?
P3 Li1 In1 123.13(8) . 31_565 ?
P1 Li1 In1 124.83(8) . 31_565 ?
P3 Li1 In1 52.65(4) 15_444 31_565 ?
P2 Li1 In1 52.33(4) 27_565 31_565 ?
Li3 Li1 In1 87.49(9) 31_565 31_565 ?
Li3 Li1 In1 87.28(9) 27_565 31_565 ?
Li2 Li1 In1 88.58(8) 10_454 31_565 ?
Li2 Li1 In1 176.02(12) . 31_565 ?
Li1 Li1 In1 87.70(8) 15_444 31_565 ?
P3 Li2 P1 110.99(7) 8 . ?
P3 Li2 P2 112.30(8) 8 4_554 ?
P1 Li2 P2 106.40(10) . 4_554 ?
P3 Li2 P3 113.25(10) 8 . ?
P1 Li2 P3 107.89(8) . . ?
P2 Li2 P3 105.59(7) 4_554 . ?
P3 Li2 Li2 58.39(8) 8 8 ?
P1 Li2 Li2 126.65(6) . 8 ?
P2 Li2 Li2 126.41(5) 4_554 8 ?
P3 Li2 Li2 54.87(7) . 8 ?
P3 Li2 Li3 57.65(7) 8 8 ?
P1 Li2 Li3 125.37(11) . 8 ?
P2 Li2 Li3 54.65(7) 4_554 8 ?
P3 Li2 Li3 126.05(11) . 8 ?
Li2 Li2 Li3 94.31(11) 8 8 ?
P3 Li2 Li1 56.02(7) 8 10_454 ?
P1 Li2 Li1 54.97(6) . 10_454 ?
P2 Li2 Li1 126.64(12) 4_554 10_454 ?
P3 Li2 Li1 127.32(11) . 10_454 ?
Li2 Li2 Li1 93.36(11) 8 10_454 ?
Li3 Li2 Li1 93.26(10) 8 10_454 ?
P3 Li2 Li1 128.93(11) 8 . ?
P1 Li2 Li1 54.75(6) . . ?
P2 Li2 Li1 118.77(11) 4_554 . ?
P3 Li2 Li1 53.15(7) . . ?
Li2 Li2 Li1 89.88(10) 8 . ?
Li3 Li2 Li1 173.41(14) 8 . ?
Li1 Li2 Li1 91.57(8) 10_454 . ?
P3 Li2 In1 126.34(8) 8 8 ?
P1 Li2 In1 53.08(5) . 8 ?
P2 Li2 In1 53.36(5) 4_554 8 ?
P3 Li2 In1 120.40(8) . 8 ?
Li2 Li2 In1 175.27(13) 8 8 ?
Li3 Li2 In1 88.96(10) 8 8 ?
Li1 Li2 In1 89.85(10) 10_454 8 ?
Li1 Li2 In1 86.56(10) . 8 ?
P3 Li2 In1 127.32(9) 8 4_554 ?
P1 Li2 In1 121.68(9) . 4_554 ?
P2 Li2 In1 53.23(4) 4_554 4_554 ?
P3 Li2 In1 52.45(4) . 4_554 ?
Li2 Li2 In1 88.88(8) 8 4_554 ?
Li3 Li2 In1 89.05(8) 8 4_554 ?
Li1 Li2 In1 176.66(13) 10_454 4_554 ?
Li1 Li2 In1 85.94(8) . 4_554 ?
In1 Li2 In1 87.77(6) 8 4_554 ?
P2 Li3 P3 112.55(9) . . ?
P2 Li3 P3 111.63(8) . 20_656 ?
P3 Li3 P3 106.86(8) . 20_656 ?
P2 Li3 P1 113.18(8) . 23_666 ?
P3 Li3 P1 106.27(7) . 23_666 ?
P3 Li3 P1 105.84(9) 20_656 23_666 ?
P2 Li3 Li2 57.43(9) . 8 ?
P3 Li3 Li2 55.13(6) . 8 ?
P3 Li3 Li2 125.95(11) 20_656 8 ?
P1 Li3 Li2 127.62(10) 23_666 8 ?
P2 Li3 Li1 58.38(7) . 23_666 ?
P3 Li3 Li1 128.49(9) . 23_666 ?
P3 Li3 Li1 123.92(9) 20_656 23_666 ?
P1 Li3 Li1 54.83(6) 23_666 23_666 ?
Li2 Li3 Li1 96.13(13) 8 23_666 ?
P2 Li3 Li1 57.98(7) . 20_656 ?
P3 Li3 Li1 129.48(11) . 20_656 ?
P3 Li3 Li1 53.75(6) 20_656 20_656 ?
P1 Li3 Li1 123.35(9) 23_666 20_656 ?
Li2 Li3 Li1 96.01(13) 8 20_656 ?
Li1 Li3 Li1 90.96(9) 23_666 20_656 ?
P2 Li3 In1 128.01(9) . 4_554 ?
P3 Li3 In1 53.31(4) . 4_554 ?
P3 Li3 In1 53.57(4) 20_656 4_554 ?
P1 Li3 In1 118.81(9) 23_666 4_554 ?
Li2 Li3 In1 89.86(9) 8 4_554 ?
Li1 Li3 In1 173.26(13) 23_666 4_554 ?
Li1 Li3 In1 91.50(8) 20_656 4_554 ?
P2 Li3 In1 128.30(7) . 18_656 ?
P3 Li3 In1 119.15(9) . 18_656 ?
P3 Li3 In1 53.04(5) 20_656 18_656 ?
P1 Li3 In1 52.82(5) 23_666 18_656 ?
Li2 Li3 In1 174.22(12) 8 18_656 ?
Li1 Li3 In1 88.42(9) 23_666 18_656 ?
Li1 Li3 In1 87.46(8) 20_656 18_656 ?
In1 Li3 In1 85.42(7) 4_554 18_656 ?
P2 Li3 In1 129.59(8) . 25 ?
P3 Li3 In1 53.54(4) . 25 ?
P3 Li3 In1 118.78(9) 20_656 25 ?
P1 Li3 In1 52.74(4) 23_666 25 ?
Li2 Li3 In1 91.61(7) 8 25 ?
Li1 Li3 In1 91.39(7) 23_666 25 ?
Li1 Li3 In1 171.74(13) 20_656 25 ?
In1 Li3 In1 85.32(6) 4_554 25 ?
In1 Li3 In1 84.69(7) 18_656 25 ?

loop_
_geom_bond_atom_site_label_1
_geom_bond_atom_site_label_2
_geom_bond_distance
_geom_bond_site_symmetry_2
_geom_bond_publ_flag
In1 P1 2.5676(3) 15_444 ?
In1 P3 2.5704(3) 3_545 ?
In1 P3 2.5885(3) 25 ?
In1 P2 2.5898(2) . ?
In1 Li3 3.041(2) 3_545 ?
In1 Li3 3.050(3) 18_556 ?
In1 Li3 3.055(2) 25 ?
In1 Li2 3.082(3) 8 ?
In1 Li2 3.092(2) 3_545 ?
In1 Li1 3.131(2) 23_666 ?
P1 In1 2.5677(3) 15_444 ?
P1 In1 2.5677(3) 8 ?
P1 Li1 2.573(2) . ?
P1 Li1 2.573(2) 10_454 ?
P1 Li2 2.575(2) . ?
P1 Li2 2.575(2) 10_454 ?
P1 Li3 2.674(2) 24 ?
P1 Li3 2.674(2) 31_565 ?
P2 Li3 2.525(3) . ?
P2 Li3 2.525(3) 6 ?
P2 In1 2.5898(3) 6 ?
P2 Li2 2.609(2) 3_545 ?
P2 Li2 2.609(2) 8 ?
P2 Li1 2.665(2) 23_666 ?
P2 Li1 2.665(2) 20_656 ?
P3 Li1 2.533(2) . ?
P3 Li2 2.553(2) 8 ?
P3 In1 2.5704(3) 4_554 ?
P3 In1 2.5885(3) 25 ?
P3 Li1 2.610(2) 15_444 ?
P3 Li3 2.6292(19) . ?
P3 Li3 2.651(2) 27_565 ?
P3 Li2 2.659(2) . ?
Li1 P3 2.610(2) 15_444 ?
Li1 P2 2.665(2) 27_565 ?
Li1 Li3 2.898(4) 31_565 ?
Li1 Li3 2.926(3) 27_565 ?
Li1 Li2 2.953(3) 10_454 ?
Li1 Li2 2.969(3) . ?
Li1 Li1 3.039(5) 15_444 ?
Li1 In1 3.131(2) 31_565 ?
Li2 P3 2.553(2) 8 ?
Li2 P2 2.609(2) 4_554 ?
Li2 Li2 2.868(6) 8 ?
Li2 Li3 2.869(4) 8 ?
Li2 Li1 2.953(3) 10_454 ?
Li2 In1 3.081(3) 8 ?
Li2 In1 3.091(2) 4_554 ?
Li3 P3 2.651(2) 20_656 ?
Li3 P1 2.674(2) 23_666 ?
Li3 Li2 2.869(4) 8 ?
Li3 Li1 2.898(4) 23_666 ?
Li3 Li1 2.926(3) 20_656 ?
Li3 In1 3.041(2) 4_554 ?
Li3 In1 3.050(3) 18_656 ?
Li3 In1 3.055(2) 25 ?
